data_7016826
loop_
_publ_author_name
'Deibel, Naina'
'Schweinfurth, David'
'Fiedler, Jan'
'Z\'ali\<s, Stanislav'
'Sarkar, Biprajit'

_publ_section_title
;
 Isomeric separation in donor-acceptor systems of Pd(ii) and Pt(ii) and
 a combined structural, electrochemical and spectroelectrochemical
 study.
;
_journal_issue 38
_journal_name_full 'Dalton transactions (Cambridge, England : 2003)'
_journal_page_first 9925
_journal_page_last 9934
_journal_paper_doi 10.1039/c1dt10856e
_journal_volume 40
_journal_year 2011
_chemical_formula_moiety 'C25 H29 N3 O2 Pd'
_chemical_formula_sum 'C25 H29 N3 O2 Pd'
_chemical_formula_weight 509.91
_space_group_IT_number 2
_symmetry_cell_setting triclinic
_symmetry_Int_Tables_number 2
_symmetry_space_group_name_Hall '-P 1'
_symmetry_space_group_name_H-M 'P -1'
_atom_sites_solution_hydrogens geom
_atom_sites_solution_primary direct
_atom_sites_solution_secondary difmap
_audit_creation_method SHELXL-97
_cell_angle_alpha 101.526(3)
_cell_angle_beta 97.418(3)
_cell_angle_gamma 91.407(3)
_cell_formula_units_Z 2
_cell_length_a 6.9087(4)
_cell_length_b 10.8143(7)
_cell_length_c 15.7231(9)
_cell_measurement_reflns_used 10841
_cell_measurement_temperature 173(2)
_cell_measurement_theta_max 27.485
_cell_measurement_theta_min 0.407
_cell_volume 1139.86(12)
_computing_cell_refinement 'HKL Scalepack (Otwinowski & Minor 1997)'
_computing_data_reduction 'HKL Denzo and Scalepack (Otwinowski & Minor 1997)'
_computing_molecular_graphics ORTEP-3
_computing_publication_material PLATON
_computing_structure_refinement 'SHELXL-97 (Sheldrick, 1997)'
_computing_structure_solution 'SHELXS-97 (Sheldrick, 1997)'
_diffrn_ambient_temperature 173(2)
_diffrn_detector_area_resol_mean 9
_diffrn_measured_fraction_theta_full 0.988
_diffrn_measured_fraction_theta_max 0.988
_diffrn_measurement_device_type KappaCCD
_diffrn_measurement_method CCD
_diffrn_radiation_monochromator graphite
_diffrn_radiation_probe x-ray
_diffrn_radiation_type MoK\a
_diffrn_radiation_wavelength 0.71073
_diffrn_reflns_av_R_equivalents 0.1168
_diffrn_reflns_av_sigmaI/netI 0.0879
_diffrn_reflns_limit_h_max 8
_diffrn_reflns_limit_h_min -8
_diffrn_reflns_limit_k_max 12
_diffrn_reflns_limit_k_min -12
_diffrn_reflns_limit_l_max 18
_diffrn_reflns_limit_l_min -18
_diffrn_reflns_number 9621
_diffrn_reflns_theta_full 25.25
_diffrn_reflns_theta_max 25.25
_diffrn_reflns_theta_min 2.56
_diffrn_source 'fine-focus sealed tube'
_exptl_absorpt_coefficient_mu 0.840
_exptl_absorpt_correction_type none
_exptl_crystal_colour black
_exptl_crystal_density_diffrn 1.486
_exptl_crystal_density_method 'not measured'
_exptl_crystal_description needle
_exptl_crystal_F_000 524
_exptl_crystal_size_max 0.15
_exptl_crystal_size_mid 0.05
_exptl_crystal_size_min 0.01
_refine_diff_density_max 4.319
_refine_diff_density_min -1.500
_refine_diff_density_rms 0.237
_refine_ls_extinction_method none
_refine_ls_goodness_of_fit_ref 1.034
_refine_ls_hydrogen_treatment constr
_refine_ls_matrix_type full
_refine_ls_number_parameters 287
_refine_ls_number_reflns 4081
_refine_ls_number_restraints 0
_refine_ls_restrained_S_all 1.034
_refine_ls_R_factor_all 0.0934
_refine_ls_R_factor_gt 0.0811
_refine_ls_shift/su_max 0.000
_refine_ls_shift/su_mean 0.000
_refine_ls_structure_factor_coef Fsqd
_refine_ls_weighting_details 'calc w=1/[\s^2^(Fo^2^)+(0.1705P)^2^+0.0000P] where P=(Fo^2^+2Fc^2^)/3'
_refine_ls_weighting_scheme calc
_refine_ls_wR_factor_gt 0.2128
_refine_ls_wR_factor_ref 0.2214
_reflns_number_gt 3484
_reflns_number_total 4081
_reflns_threshold_expression >2sigma(I)
_cod_data_source_file c1dt10856e.txt
_cod_data_source_block '_Bipro16Pd'
_cod_database_code 7016826

loop_
_symmetry_equiv_pos_as_xyz
'x, y, z'
'-x, -y, -z'

loop_
_atom_site_label
_atom_site_type_symbol
_atom_site_fract_x
_atom_site_fract_y
_atom_site_fract_z
_atom_site_U_iso_or_equiv
_atom_site_adp_type
_atom_site_occupancy
_atom_site_symmetry_multiplicity
_atom_site_calc_flag
_atom_site_refinement_flags
Pd1 Pd 0.25862(7) 0.61628(4) 0.46033(3) 0.0210(3) Uani 1 1 d .
O1 O 0.2824(7) 0.4411(4) 0.4018(3) 0.0265(11) Uani 1 1 d .
O2 O 0.2830(7) 0.6519(5) 0.3436(3) 0.0257(11) Uani 1 1 d .
N1 N 0.2321(8) 0.7889(5) 0.5340(4) 0.0232(13) Uani 1 1 d .
N2 N 0.2347(8) 0.5755(6) 0.5757(4) 0.0227(12) Uani 1 1 d .
N3 N 0.2140(9) 0.7958(6) 0.6151(4) 0.0268(13) Uani 1 1 d .
C1 C 0.2922(10) 0.4317(7) 0.3167(5) 0.0238(15) Uani 1 1 d .
C2 C 0.2878(10) 0.5444(7) 0.2831(5) 0.0243(15) Uani 1 1 d .
C3 C 0.2836(10) 0.5393(7) 0.1935(5) 0.0261(15) Uani 1 1 d .
C4 C 0.2866(11) 0.4199(7) 0.1400(5) 0.0284(16) Uani 1 1 d .
H4 H 0.2856 0.4151 0.0789 0.034 Uiso 1 1 calc R
C5 C 0.2909(10) 0.3077(7) 0.1702(5) 0.0249(15) Uani 1 1 d .
C6 C 0.2969(10) 0.3154(7) 0.2598(5) 0.0252(15) Uani 1 1 d .
H6 H 0.3044 0.2404 0.2826 0.030 Uiso 1 1 calc R
C7 C 0.2687(11) 0.6592(7) 0.1563(5) 0.0295(16) Uani 1 1 d .
C8 C 0.4464(14) 0.7520(8) 0.1970(6) 0.044(2) Uani 1 1 d .
H8A H 0.4468 0.7764 0.2605 0.065 Uiso 1 1 calc R
H8B H 0.4372 0.8275 0.1713 0.065 Uiso 1 1 calc R
H8C H 0.5674 0.7107 0.1848 0.065 Uiso 1 1 calc R
C9 C 0.0794(13) 0.7248(8) 0.1754(5) 0.0395(19) Uani 1 1 d .
H9A H -0.0334 0.6663 0.1501 0.059 Uiso 1 1 calc R
H9B H 0.0707 0.7999 0.1494 0.059 Uiso 1 1 calc R
H9C H 0.0804 0.7498 0.2389 0.059 Uiso 1 1 calc R
C10 C 0.2637(15) 0.1854(9) 0.0106(6) 0.043(2) Uani 1 1 d .
H10A H 0.3751 0.2358 0.0004 0.065 Uiso 1 1 calc R
H10B H 0.1422 0.2258 -0.0046 0.065 Uiso 1 1 calc R
H10C H 0.2604 0.1003 -0.0258 0.065 Uiso 1 1 calc R
C11 C 0.2701(14) 0.6336(8) 0.0560(5) 0.039(2) Uani 1 1 d .
H11A H 0.3946 0.5987 0.0422 0.059 Uiso 1 1 calc R
H11B H 0.2543 0.7129 0.0353 0.059 Uiso 1 1 calc R
H11C H 0.1623 0.5731 0.0271 0.059 Uiso 1 1 calc R
C12 C 0.2850(11) 0.1766(7) 0.1083(5) 0.0300(16) Uani 1 1 d .
C13 C 0.1077(14) 0.0960(8) 0.1203(6) 0.046(2) Uani 1 1 d .
H13A H 0.1075 0.0114 0.0835 0.068 Uiso 1 1 calc R
H13B H -0.0129 0.1361 0.1033 0.068 Uiso 1 1 calc R
H13C H 0.1156 0.0892 0.1819 0.068 Uiso 1 1 calc R
C14 C 0.4708(15) 0.1096(9) 0.1296(6) 0.051(3) Uani 1 1 d .
H14A H 0.4814 0.0979 0.1902 0.077 Uiso 1 1 calc R
H14B H 0.5844 0.1609 0.1226 0.077 Uiso 1 1 calc R
H14C H 0.4662 0.0271 0.0898 0.077 Uiso 1 1 calc R
C15 C 0.2118(10) 0.6769(7) 0.6387(5) 0.0249(15) Uani 1 1 d .
C16 C 0.1845(10) 0.6676(7) 0.7225(5) 0.0288(16) Uani 1 1 d .
H16 H 0.1659 0.7405 0.7651 0.035 Uiso 1 1 calc R
C17 C 0.1848(12) 0.5501(9) 0.7424(6) 0.0356(18) Uani 1 1 d .
H17 H 0.1677 0.5405 0.7998 0.043 Uiso 1 1 calc R
C18 C 0.2097(11) 0.4469(7) 0.6799(5) 0.0317(17) Uani 1 1 d .
H18 H 0.2109 0.3653 0.6939 0.038 Uiso 1 1 calc R
C19 C 0.2334(11) 0.4609(7) 0.5958(5) 0.0280(16) Uani 1 1 d .
H19 H 0.2489 0.3885 0.5522 0.034 Uiso 1 1 calc R
C20 C 0.2372(10) 0.9091(7) 0.5091(5) 0.0242(15) Uani 1 1 d .
C21 C 0.3146(10) 1.0157(7) 0.5677(5) 0.0262(15) Uani 1 1 d .
H21 H 0.3598 1.0114 0.6267 0.031 Uiso 1 1 calc R
C22 C 0.3267(11) 1.1288(7) 0.5410(5) 0.0275(16) Uani 1 1 d .
H22 H 0.3824 1.2026 0.5809 0.033 Uiso 1 1 calc R
C23 C 0.2564(10) 1.1341(7) 0.4548(5) 0.0319(18) Uani 1 1 d .
H23 H 0.2631 1.2122 0.4361 0.038 Uiso 1 1 calc R
C24 C 0.1771(11) 1.0272(7) 0.3964(5) 0.0295(16) Uani 1 1 d .
H24 H 0.1269 1.0322 0.3381 0.035 Uiso 1 1 calc R
C25 C 0.1706(10) 0.9120(7) 0.4226(5) 0.0262(15) Uani 1 1 d .
H25 H 0.1216 0.8370 0.3822 0.031 Uiso 1 1 calc R

loop_
_atom_site_aniso_label
_atom_site_aniso_U_11
_atom_site_aniso_U_22
_atom_site_aniso_U_33
_atom_site_aniso_U_23
_atom_site_aniso_U_13
_atom_site_aniso_U_12
Pd1 0.0268(4) 0.0146(4) 0.0202(4) 0.0011(2) 0.0025(2) -0.0001(2)
O1 0.039(3) 0.008(2) 0.034(3) 0.006(2) 0.007(2) 0.002(2)
O2 0.038(3) 0.015(2) 0.022(3) 0.001(2) 0.001(2) -0.002(2)
N1 0.024(3) 0.010(3) 0.036(4) 0.005(2) 0.004(2) -0.001(2)
N2 0.023(3) 0.021(3) 0.024(3) 0.004(2) 0.000(2) 0.001(2)
N3 0.027(3) 0.021(3) 0.031(3) 0.002(3) 0.005(3) 0.002(2)
C1 0.025(3) 0.022(4) 0.024(4) 0.003(3) 0.002(3) 0.003(3)
C2 0.025(3) 0.020(4) 0.025(4) -0.003(3) 0.004(3) -0.002(3)
C3 0.027(3) 0.023(4) 0.030(4) 0.009(3) 0.004(3) -0.002(3)
C4 0.032(4) 0.034(4) 0.020(3) 0.006(3) 0.004(3) -0.001(3)
C5 0.026(3) 0.019(4) 0.028(4) 0.002(3) 0.004(3) 0.000(3)
C6 0.031(4) 0.018(4) 0.026(4) 0.004(3) 0.002(3) 0.000(3)
C7 0.040(4) 0.022(4) 0.026(4) 0.005(3) 0.004(3) -0.001(3)
C8 0.056(5) 0.029(4) 0.044(5) 0.011(4) -0.001(4) -0.010(4)
C9 0.052(5) 0.033(5) 0.035(5) 0.011(4) 0.005(4) 0.011(4)
C10 0.064(6) 0.034(5) 0.033(5) 0.001(4) 0.021(4) -0.003(4)
C11 0.063(5) 0.027(4) 0.029(4) 0.009(3) 0.006(4) 0.006(4)
C12 0.040(4) 0.022(4) 0.026(4) -0.003(3) 0.006(3) 0.000(3)
C13 0.071(6) 0.028(5) 0.036(5) -0.004(4) 0.022(4) -0.020(4)
C14 0.063(6) 0.032(5) 0.049(6) -0.007(4) -0.006(5) 0.017(4)
C15 0.027(3) 0.019(4) 0.029(4) 0.004(3) 0.004(3) 0.003(3)
C16 0.031(4) 0.028(4) 0.027(4) 0.003(3) 0.006(3) -0.001(3)
C17 0.036(4) 0.042(5) 0.033(4) 0.014(4) 0.008(3) 0.000(4)
C18 0.036(4) 0.026(4) 0.033(4) 0.008(3) 0.004(3) 0.003(3)
C19 0.038(4) 0.012(3) 0.030(4) -0.004(3) 0.002(3) -0.002(3)
C20 0.026(3) 0.017(3) 0.030(4) 0.002(3) 0.009(3) 0.002(3)
C21 0.029(4) 0.022(4) 0.028(4) 0.003(3) 0.009(3) 0.001(3)
C22 0.034(4) 0.014(3) 0.035(4) 0.002(3) 0.012(3) 0.001(3)
C23 0.030(4) 0.024(4) 0.043(5) 0.007(4) 0.012(3) 0.005(3)
C24 0.032(4) 0.021(4) 0.036(4) 0.007(3) 0.004(3) 0.006(3)
C25 0.032(4) 0.020(4) 0.024(4) -0.003(3) 0.006(3) 0.006(3)

loop_
_atom_type_symbol
_atom_type_description
_atom_type_scat_dispersion_real
_atom_type_scat_dispersion_imag
_atom_type_scat_source
Pd Pd -0.9988 1.0072 'International Tables Vol C Tables 4.2.6.8 and 6.1.1.4'
O O 0.0106 0.0060 'International Tables Vol C Tables 4.2.6.8 and 6.1.1.4'
N N 0.0061 0.0033 'International Tables Vol C Tables 4.2.6.8 and 6.1.1.4'
C C 0.0033 0.0016 'International Tables Vol C Tables 4.2.6.8 and 6.1.1.4'
H H 0.0000 0.0000 'International Tables Vol C Tables 4.2.6.8 and 6.1.1.4'

loop_
_geom_angle_atom_site_label_1
_geom_angle_atom_site_label_2
_geom_angle_atom_site_label_3
_geom_angle
O1 Pd1 N2 94.7(2)
O1 Pd1 O2 83.6(2)
N2 Pd1 O2 178.4(2)
O1 Pd1 N1 173.1(2)
N2 Pd1 N1 78.3(2)
O2 Pd1 N1 103.3(2)
C1 O1 Pd1 111.4(4)
C2 O2 Pd1 111.6(4)
N3 N1 C20 113.7(6)
N3 N1 Pd1 117.6(5)
C20 N1 Pd1 128.6(5)
C19 N2 C15 118.6(6)
C19 N2 Pd1 127.2(5)
C15 N2 Pd1 114.1(5)
N1 N3 C15 112.9(6)
O1 C1 C6 122.2(7)
O1 C1 C2 118.1(6)
C6 C1 C2 119.6(7)
O2 C2 C3 124.5(7)
O2 C2 C1 114.9(6)
C3 C2 C1 120.6(7)
C4 C3 C2 117.0(7)
C4 C3 C7 122.1(6)
C2 C3 C7 120.9(7)
C5 C4 C3 124.2(7)
C5 C4 H4 117.9
C3 C4 H4 117.9
C4 C5 C6 117.7(7)
C4 C5 C12 122.7(6)
C6 C5 C12 119.6(6)
C5 C6 C1 120.9(7)
C5 C6 H6 119.5
C1 C6 H6 119.5
C3 C7 C9 110.8(6)
C3 C7 C11 112.8(7)
C9 C7 C11 107.6(6)
C3 C7 C8 110.2(6)
C9 C7 C8 109.2(7)
C11 C7 C8 106.1(7)
C7 C8 H8A 109.5
C7 C8 H8B 109.5
H8A C8 H8B 109.5
C7 C8 H8C 109.5
H8A C8 H8C 109.5
H8B C8 H8C 109.5
C7 C9 H9A 109.5
C7 C9 H9B 109.5
H9A C9 H9B 109.5
C7 C9 H9C 109.5
H9A C9 H9C 109.5
H9B C9 H9C 109.5
C12 C10 H10A 109.5
C12 C10 H10B 109.5
H10A C10 H10B 109.5
C12 C10 H10C 109.5
H10A C10 H10C 109.5
H10B C10 H10C 109.5
C7 C11 H11A 109.5
C7 C11 H11B 109.5
H11A C11 H11B 109.5
C7 C11 H11C 109.5
H11A C11 H11C 109.5
H11B C11 H11C 109.5
C14 C12 C13 109.0(8)
C14 C12 C10 108.5(7)
C13 C12 C10 107.2(7)
C14 C12 C5 110.1(6)
C13 C12 C5 109.3(6)
C10 C12 C5 112.5(6)
C12 C13 H13A 109.5
C12 C13 H13B 109.5
H13A C13 H13B 109.5
C12 C13 H13C 109.5
H13A C13 H13C 109.5
H13B C13 H13C 109.5
C12 C14 H14A 109.5
C12 C14 H14B 109.5
H14A C14 H14B 109.5
C12 C14 H14C 109.5
H14A C14 H14C 109.5
H14B C14 H14C 109.5
N2 C15 C16 122.9(7)
N2 C15 N3 117.0(7)
C16 C15 N3 120.1(7)
C17 C16 C15 117.9(7)
C17 C16 H16 121.0
C15 C16 H16 121.0
C18 C17 C16 120.0(8)
C18 C17 H17 120.0
C16 C17 H17 120.0
C17 C18 C19 120.0(7)
C17 C18 H18 120.0
C19 C18 H18 120.0
N2 C19 C18 120.6(7)
N2 C19 H19 119.7
C18 C19 H19 119.7
C21 C20 C25 121.6(7)
C21 C20 N1 121.1(7)
C25 C20 N1 117.3(6)
C20 C21 C22 119.9(7)
C20 C21 H21 120.0
C22 C21 H21 120.0
C21 C22 C23 119.3(7)
C21 C22 H22 120.3
C23 C22 H22 120.3
C24 C23 C22 120.6(7)
C24 C23 H23 119.7
C22 C23 H23 119.7
C23 C24 C25 120.0(7)
C23 C24 H24 120.0
C25 C24 H24 120.0
C20 C25 C24 118.5(7)
C20 C25 H25 120.8
C24 C25 H25 120.8

loop_
_geom_bond_atom_site_label_1
_geom_bond_atom_site_label_2
_geom_bond_distance
Pd1 O1 1.955(5)
Pd1 N2 1.976(6)
Pd1 O2 1.976(5)
Pd1 N1 2.017(6)
O1 C1 1.331(9)
O2 C2 1.351(9)
N1 N3 1.286(9)
N1 C20 1.431(9)
N2 C19 1.339(9)
N2 C15 1.351(10)
N3 C15 1.408(10)
C1 C6 1.394(10)
C1 C2 1.422(10)
C2 C3 1.396(11)
C3 C4 1.395(11)
C3 C7 1.525(10)
C4 C5 1.388(10)
C4 H4 0.9500
C5 C6 1.390(10)
C5 C12 1.548(10)
C6 H6 0.9500
C7 C9 1.537(11)
C7 C11 1.547(11)
C7 C8 1.550(11)
C8 H8A 0.9800
C8 H8B 0.9800
C8 H8C 0.9800
C9 H9A 0.9800
C9 H9B 0.9800
C9 H9C 0.9800
C10 C12 1.546(11)
C10 H10A 0.9800
C10 H10B 0.9800
C10 H10C 0.9800
C11 H11A 0.9800
C11 H11B 0.9800
C11 H11C 0.9800
C12 C14 1.522(11)
C12 C13 1.540(11)
C13 H13A 0.9800
C13 H13B 0.9800
C13 H13C 0.9800
C14 H14A 0.9800
C14 H14B 0.9800
C14 H14C 0.9800
C15 C16 1.378(11)
C16 C17 1.368(12)
C16 H16 0.9500
C17 C18 1.362(12)
C17 H17 0.9500
C18 C19 1.392(11)
C18 H18 0.9500
C19 H19 0.9500
C20 C21 1.372(10)
C20 C25 1.385(10)
C21 C22 1.374(10)
C21 H21 0.9500
C22 C23 1.392(11)
C22 H22 0.9500
C23 C24 1.376(11)
C23 H23 0.9500
C24 C25 1.390(10)
C24 H24 0.9500
C25 H25 0.9500
